data_7241267
loop_
_publ_author_name
'Bristow, Jonathan'
'Naftalin, Isaac'
'Cliff, Stacey V. A.'
'Yang, Songjie'
'Wallis, John D.'
'Carravetta, Marina'
'Heinmaa, Ivo'
'Stern, Raivo'

_publ_section_title
;
 Modelling of an Aza-Michael Reaction from Crystalline Naphthalene
 Derivatives Containing Peri-Peri Interactions: Very&#x00A0;Long N-C
 Bonds?
;
_journal_name_full CrystEngComm
_journal_paper_doi 10.1039/D0CE01137A
_journal_year 2020
_chemical_formula_sum 'C19 H23 Cl N3 O2.5'
_chemical_formula_weight 368.85
_chemical_melting_point 398.5(15)
_chemical_name_systematic
'Methyl E-2-cyano-3-(8?-dimethylamino-4?-dimethylammonio-naphthalen-1?-yl)-2-propenoate chloride'
_space_group_crystal_system orthorhombic
_space_group_IT_number 43
_space_group_name_Hall 'F 2 -2d'
_space_group_name_H-M_alt 'F d d 2'
_atom_sites_solution_hydrogens mixed
_atom_sites_solution_primary direct
_audit_creation_method SHELXL-2014
_audit_update_record
;
2020-07-16 deposited with the CCDC.	2020-09-17 downloaded from the CCDC.
;
_cell_angle_alpha 90
_cell_angle_beta 90
_cell_angle_gamma 90
_cell_formula_units_Z 16
_cell_length_a 48.4820(18)
_cell_length_b 22.8029(9)
_cell_length_c 6.7460(3)
_cell_measurement_reflns_used 3784
_cell_measurement_temperature 260(2)
_cell_measurement_theta_max 22.3370
_cell_measurement_theta_min 3.6700
_cell_volume 7457.9(5)
_computing_cell_refinement 'CrysAlisPro 1.171.39.46 (Rigaku OD, 2018)'
_computing_data_collection 'CrysAlisPro 1.171.39.46 (Rigaku OD, 2018)'
_computing_data_reduction 'CrysAlisPro 1.171.39.46 (Rigaku OD, 2018)'
_computing_structure_refinement 'SHELXL-2014 (Sheldrick, 2014)'
_computing_structure_solution SHELXS-97
_diffrn_ambient_environment N~2~
_diffrn_ambient_temperature 260.00(10)
_diffrn_detector 'CCD plate'
_diffrn_detector_area_resol_mean 15.9832
_diffrn_detector_type Sapphire3
_diffrn_measured_fraction_theta_full 0.987
_diffrn_measured_fraction_theta_max 0.964
_diffrn_measurement_device 'four-circle diffractometer'
_diffrn_measurement_device_type 'Xcalibur, Sapphire3, Gemini'
_diffrn_measurement_method '\w scans'
_diffrn_radiation_monochromator graphite
_diffrn_radiation_probe x-ray
_diffrn_radiation_type 'Mo K\a'
_diffrn_radiation_wavelength 0.71073
_diffrn_reflns_av_R_equivalents 0.0561
_diffrn_reflns_av_unetI/netI 0.0851
_diffrn_reflns_Laue_measured_fraction_full 0.987
_diffrn_reflns_Laue_measured_fraction_max 0.964
_diffrn_reflns_limit_h_max 61
_diffrn_reflns_limit_h_min -64
_diffrn_reflns_limit_k_max 23
_diffrn_reflns_limit_k_min -30
_diffrn_reflns_limit_l_max 8
_diffrn_reflns_limit_l_min -8
_diffrn_reflns_number 11484
_diffrn_reflns_point_group_measured_fraction_full 0.962
_diffrn_reflns_point_group_measured_fraction_max 0.928
_diffrn_reflns_theta_full 27.500
_diffrn_reflns_theta_max 28.261
_diffrn_reflns_theta_min 3.362
_diffrn_source 'fine-focus sealed X-ray tube'
_diffrn_source_type 'Enhance (Mo) X-ray Source'
_exptl_absorpt_coefficient_mu 0.225
_exptl_absorpt_correction_T_max 1.00000
_exptl_absorpt_correction_T_min 0.97473
_exptl_absorpt_correction_type multi-scan
_exptl_absorpt_process_details
;
CrysAlisPro 1.171.39.46 (Rigaku Oxford Diffraction, 2018)
Empirical absorption correction using spherical harmonics,
 implemented in SCALE3 ABSPACK scaling algorithm.
;
_exptl_crystal_colour orange
_exptl_crystal_density_diffrn 1.314
_exptl_crystal_description block
_exptl_crystal_F_000 3120
_exptl_crystal_recrystallization_method 'Slow evaporation from an acetonitrile solution'
_exptl_crystal_size_max 0.259
_exptl_crystal_size_mid 0.228
_exptl_crystal_size_min 0.083
_refine_diff_density_max 0.208
_refine_diff_density_min -0.197
_refine_diff_density_rms 0.048
_refine_ls_abs_structure_details
;
 Flack x determined using 954 quotients [(I+)-(I-)]/[(I+)+(I-)]
 (Parsons, Flack and Wagner, Acta Cryst. B69 (2013) 249-259).
;
_refine_ls_abs_structure_Flack 0.02(6)
_refine_ls_extinction_method none
_refine_ls_goodness_of_fit_ref 1.054
_refine_ls_hydrogen_treatment mixed
_refine_ls_matrix_type full
_refine_ls_number_parameters 247
_refine_ls_number_reflns 4286
_refine_ls_number_restraints 1
_refine_ls_restrained_S_all 1.054
_refine_ls_R_factor_all 0.0965
_refine_ls_R_factor_gt 0.0600
_refine_ls_shift/su_max 0.001
_refine_ls_shift/su_mean 0.000
_refine_ls_structure_factor_coef Fsqd
_refine_ls_weighting_details 'w=1/[\s^2^(Fo^2^)+(0.0308P)^2^] where P=(Fo^2^+2Fc^2^)/3'
_refine_ls_weighting_scheme calc
_refine_ls_wR_factor_gt 0.0921
_refine_ls_wR_factor_ref 0.1070
_reflns_Friedel_coverage 0.775
_reflns_Friedel_fraction_full 0.934
_reflns_Friedel_fraction_max 0.885
_reflns_number_gt 2977
_reflns_number_total 4286
_reflns_threshold_expression 'I > 2\s(I)'
_cod_data_source_file d0ce01137a2.cif
_cod_data_source_block 400JW260
_cod_depositor_comments
;
The following automatic conversions were performed:

data item '_chemical_melting_point' value '397-400' was changed to
'398.5(15)' -- the average value was taken and precision was
estimated.

Automatic conversion script
Id: cif_fix_values 7556 2019-12-06 15:28:31Z antanas 
;
_cod_original_formula_sum 'C19 H23 Cl N3 O2.50'
_cod_database_code 7241267
_shelx_space_group_comment
;
The symmetry employed for this shelxl refinement is uniquely defined
by the following loop, which should always be used as a source of
symmetry information in preference to the above space-group names.
They are only intended as comments.
;
_shelxl_version_number 2014-3

loop_
_space_group_symop_operation_xyz
'x, y, z'
'-x, -y, z'
'-x+1/4, y+1/4, z+1/4'
'x+1/4, -y+1/4, z+1/4'
'x, y+1/2, z+1/2'
'-x, -y+1/2, z+1/2'
'-x+1/4, y+3/4, z+3/4'
'x+1/4, -y+3/4, z+3/4'
'x+1/2, y, z+1/2'
'-x+1/2, -y, z+1/2'
'-x+3/4, y+1/4, z+3/4'
'x+3/4, -y+1/4, z+3/4'
'x+1/2, y+1/2, z'
'-x+1/2, -y+1/2, z'
'-x+3/4, y+3/4, z+1/4'
'x+3/4, -y+3/4, z+1/4'

loop_
_atom_site_label
_atom_site_type_symbol
_atom_site_fract_x
_atom_site_fract_y
_atom_site_fract_z
_atom_site_U_iso_or_equiv
_atom_site_adp_type
_atom_site_occupancy
_atom_site_site_symmetry_order
_atom_site_calc_flag
_atom_site_refinement_flags_posn
_atom_site_refinement_flags_adp
_atom_site_refinement_flags_occupancy
_atom_site_disorder_assembly
_atom_site_disorder_group
Cl1 Cl 0.50822(2) 0.38414(5) 0.6455(2) 0.0510(4) Uani 1 1 d . . . . .
O1 O 0.41770(6) 0.51072(12) 0.8208(5) 0.0433(8) Uani 1 1 d . . . . .
O2 O 0.37235(5) 0.48927(12) 0.8317(5) 0.0435(8) Uani 1 1 d . . . . .
O3 O 0.5000 0.5000 0.9238(10) 0.0772(18) Uani 1 2 d S T P . .
N1 N 0.44021(6) 0.42910(13) 0.3910(5) 0.0312(8) Uani 1 1 d . . . . .
N2 N 0.44891(7) 0.16403(14) 0.4173(7) 0.0370(9) Uani 1 1 d . . . . .
H20 H 0.4656(8) 0.1591(16) 0.336(7) 0.044 Uiso 1 1 d . U . . .
N3 N 0.35894(7) 0.36213(16) 0.6027(7) 0.0559(12) Uani 1 1 d . . . . .
C1 C 0.45258(8) 0.37642(16) 0.3008(6) 0.0285(9) Uani 1 1 d . . . . .
C2 C 0.46588(8) 0.37244(17) 0.1256(7) 0.0370(10) Uani 1 1 d . . . . .
H2 H 0.4693 0.4054 0.0481 0.044 Uiso 1 1 calc R U . . .
C3 C 0.47442(8) 0.31572(18) 0.0651(7) 0.0397(11) Uani 1 1 d . . . . .
H3 H 0.4841 0.3118 -0.0532 0.048 Uiso 1 1 calc R U . . .
C4 C 0.46893(7) 0.26661(18) 0.1745(7) 0.0360(10) Uani 1 1 d . . . . .
H4 H 0.4746 0.2301 0.1283 0.043 Uiso 1 1 calc R U . . .
C5 C 0.45481(7) 0.27078(17) 0.3568(6) 0.0276(9) Uani 1 1 d . . . . .
C6 C 0.44579(7) 0.22505(17) 0.4846(6) 0.0309(10) Uani 1 1 d . . . . .
C7 C 0.43165(8) 0.23666(18) 0.6541(7) 0.0394(11) Uani 1 1 d . . . . .
H7 H 0.4261 0.2057 0.7346 0.047 Uiso 1 1 calc R U . . .
C8 C 0.42521(8) 0.29490(18) 0.7109(7) 0.0368(11) Uani 1 1 d . . . . .
H8 H 0.4157 0.3023 0.8279 0.044 Uiso 1 1 calc R U . . .
C9 C 0.43318(7) 0.33953(17) 0.5922(6) 0.0288(9) Uani 1 1 d . . . . .
C10 C 0.44739(7) 0.32745(16) 0.4173(6) 0.0249(8) Uani 1 1 d . . . . .
C11 C 0.41622(8) 0.4495(2) 0.2725(7) 0.0456(12) Uani 1 1 d . . . . .
H11C H 0.4222 0.4595 0.1411 0.068 Uiso 1 1 calc R U . . .
H11A H 0.4082 0.4834 0.3344 0.068 Uiso 1 1 calc R U . . .
H11B H 0.4027 0.4188 0.2653 0.068 Uiso 1 1 calc R U . . .
C12 C 0.46008(8) 0.47801(17) 0.4164(8) 0.0452(12) Uani 1 1 d . . . . .
H12A H 0.4759 0.4643 0.4883 0.068 Uiso 1 1 calc R U . . .
H12C H 0.4514 0.5093 0.4886 0.068 Uiso 1 1 calc R U . . .
H12B H 0.4658 0.4921 0.2886 0.068 Uiso 1 1 calc R U . . .
C13 C 0.42881(8) 0.40380(18) 0.6226(7) 0.0325(10) Uani 1 1 d . . . . .
H13 H 0.4414(7) 0.4220(17) 0.693(7) 0.037(12) Uiso 1 1 d . . . . .
C14 C 0.40162(7) 0.42299(17) 0.6803(7) 0.0319(10) Uani 1 1 d . . . . .
C15 C 0.39906(8) 0.47710(19) 0.7799(6) 0.0339(10) Uani 1 1 d . . . . .
C16 C 0.37814(8) 0.38916(18) 0.6369(8) 0.0375(10) Uani 1 1 d . . . . .
C17 C 0.36805(9) 0.5432(2) 0.9355(8) 0.0576(15) Uani 1 1 d . . . . .
H17C H 0.3709 0.5755 0.8467 0.086 Uiso 1 1 calc R U . . .
H17A H 0.3808 0.5459 1.0439 0.086 Uiso 1 1 calc R U . . .
H17B H 0.3495 0.5444 0.9856 0.086 Uiso 1 1 calc R U . . .
C18 C 0.42513(9) 0.1483(2) 0.2851(9) 0.0602(16) Uani 1 1 d . . . . .
H18A H 0.4083 0.1498 0.3597 0.090 Uiso 1 1 calc R U . . .
H18B H 0.4277 0.1094 0.2339 0.090 Uiso 1 1 calc R U . . .
H18C H 0.4242 0.1756 0.1770 0.090 Uiso 1 1 calc R U . . .
H30 H 0.5026(14) 0.470(2) 0.849(12) 0.13(3) Uiso 1 1 d . . . . .
C19 C 0.45276(10) 0.12001(18) 0.5808(8) 0.0555(15) Uani 1 1 d . . . . .
H19A H 0.4673 0.1328 0.6669 0.083 Uiso 1 1 calc R U . . .
H19C H 0.4574 0.0826 0.5248 0.083 Uiso 1 1 calc R U . . .
H19B H 0.4360 0.1166 0.6553 0.083 Uiso 1 1 calc R U . . .

loop_
_atom_site_aniso_label
_atom_site_aniso_U_11
_atom_site_aniso_U_22
_atom_site_aniso_U_33
_atom_site_aniso_U_23
_atom_site_aniso_U_13
_atom_site_aniso_U_12
Cl1 0.0543(7) 0.0394(6) 0.0594(8) 0.0109(7) -0.0136(7) 0.0052(5)
O1 0.0454(17) 0.0304(16) 0.054(2) -0.0099(16) -0.0002(16) -0.0053(14)
O2 0.0393(16) 0.0358(17) 0.056(2) -0.0191(16) 0.0104(16) 0.0015(13)
O3 0.113(5) 0.061(4) 0.057(4) 0.000 0.000 0.021(4)
N1 0.0351(17) 0.0206(17) 0.038(2) 0.0015(17) -0.0081(17) 0.0026(14)
N2 0.0322(18) 0.0246(19) 0.054(2) 0.000(2) 0.0108(19) 0.0008(15)
N3 0.038(2) 0.056(3) 0.074(3) -0.027(3) -0.002(2) -0.0028(19)
C1 0.029(2) 0.024(2) 0.033(2) 0.000(2) -0.0053(18) -0.0029(17)
C2 0.045(2) 0.029(2) 0.037(3) 0.008(2) 0.004(2) -0.0042(19)
C3 0.042(2) 0.042(3) 0.035(3) 0.003(2) 0.012(2) 0.001(2)
C4 0.037(2) 0.030(2) 0.042(3) -0.004(2) 0.006(2) 0.0028(19)
C5 0.0242(19) 0.026(2) 0.033(2) -0.002(2) -0.0001(18) -0.0021(17)
C6 0.029(2) 0.021(2) 0.043(3) -0.002(2) 0.004(2) 0.0013(18)
C7 0.043(2) 0.029(2) 0.046(3) 0.009(2) 0.010(2) 0.0000(19)
C8 0.045(2) 0.031(2) 0.035(3) 0.002(2) 0.012(2) 0.002(2)
C9 0.029(2) 0.025(2) 0.032(2) -0.0016(19) -0.0046(18) -0.0001(17)
C10 0.0237(19) 0.022(2) 0.029(2) 0.0002(19) -0.0031(18) -0.0021(16)
C11 0.044(3) 0.049(3) 0.044(3) 0.008(3) -0.010(2) 0.013(2)
C12 0.051(3) 0.024(2) 0.060(3) 0.005(3) -0.009(3) -0.0107(19)
C13 0.039(2) 0.025(2) 0.033(3) -0.004(2) -0.006(2) -0.0009(19)
C14 0.030(2) 0.029(2) 0.037(2) -0.010(2) -0.002(2) 0.0032(18)
C15 0.036(2) 0.031(2) 0.034(3) 0.001(2) 0.0008(19) 0.002(2)
C16 0.037(2) 0.034(2) 0.041(3) -0.016(2) -0.001(2) 0.007(2)
C17 0.053(3) 0.047(3) 0.073(4) -0.032(3) 0.009(3) 0.007(2)
C18 0.049(3) 0.037(3) 0.095(5) -0.015(3) -0.011(3) -0.006(2)
C19 0.067(3) 0.031(3) 0.069(4) 0.015(3) 0.022(3) 0.013(2)

loop_
_atom_type_symbol
_atom_type_description
_atom_type_scat_dispersion_real
_atom_type_scat_dispersion_imag
_atom_type_scat_source
C C 0.0033 0.0016 'International Tables Vol C Tables 4.2.6.8 and 6.1.1.4'
H H 0.0000 0.0000 'International Tables Vol C Tables 4.2.6.8 and 6.1.1.4'
N N 0.0061 0.0033 'International Tables Vol C Tables 4.2.6.8 and 6.1.1.4'
O O 0.0106 0.0060 'International Tables Vol C Tables 4.2.6.8 and 6.1.1.4'
Cl Cl 0.1484 0.1585 'International Tables Vol C Tables 4.2.6.8 and 6.1.1.4'

loop_
_geom_angle_atom_site_label_1
_geom_angle_atom_site_label_2
_geom_angle_atom_site_label_3
_geom_angle
_geom_angle_site_symmetry_1
_geom_angle_site_symmetry_3
_geom_angle_publ_flag
C15 O2 C17 115.9(3) . . ?
C1 N1 C12 113.3(3) . . ?
C1 N1 C11 110.6(3) . . ?
C12 N1 C11 109.6(3) . . ?
C1 N1 C13 103.2(3) . . ?
C12 N1 C13 110.4(3) . . ?
C11 N1 C13 109.6(3) . . ?
C6 N2 C18 109.3(3) . . ?
C6 N2 C19 114.7(4) . . ?
C18 N2 C19 111.8(3) . . ?
C6 N2 H20 111(2) . . ?
C18 N2 H20 106(3) . . ?
C19 N2 H20 103(2) . . ?
C2 C1 C10 121.9(4) . . ?
C2 C1 N1 127.6(4) . . ?
C10 C1 N1 110.4(4) . . ?
C1 C2 C3 116.9(4) . . ?
C1 C2 H2 121.5 . . ?
C3 C2 H2 121.5 . . ?
C4 C3 C2 122.3(4) . . ?
C4 C3 H3 118.8 . . ?
C2 C3 H3 118.8 . . ?
C3 C4 C5 120.7(4) . . ?
C3 C4 H4 119.7 . . ?
C5 C4 H4 119.7 . . ?
C10 C5 C4 116.1(4) . . ?
C10 C5 C6 114.9(4) . . ?
C4 C5 C6 128.9(4) . . ?
C7 C6 C5 121.5(4) . . ?
C7 C6 N2 119.7(4) . . ?
C5 C6 N2 118.3(4) . . ?
C6 C7 C8 121.4(4) . . ?
C6 C7 H7 119.3 . . ?
C8 C7 H7 119.3 . . ?
C9 C8 C7 118.9(4) . . ?
C9 C8 H8 120.6 . . ?
C7 C8 H8 120.6 . . ?
C8 C9 C10 119.6(4) . . ?
C8 C9 C13 128.1(4) . . ?
C10 C9 C13 112.3(4) . . ?
C1 C10 C9 114.2(4) . . ?
C1 C10 C5 122.0(4) . . ?
C9 C10 C5 123.7(4) . . ?
N1 C11 H11C 109.5 . . ?
N1 C11 H11A 109.5 . . ?
H11C C11 H11A 109.5 . . ?
N1 C11 H11B 109.5 . . ?
H11C C11 H11B 109.5 . . ?
H11A C11 H11B 109.5 . . ?
N1 C12 H12A 109.5 . . ?
N1 C12 H12C 109.5 . . ?
H12A C12 H12C 109.5 . . ?
N1 C12 H12B 109.5 . . ?
H12A C12 H12B 109.5 . . ?
H12C C12 H12B 109.5 . . ?
C14 C13 C9 117.6(3) . . ?
C14 C13 N1 115.4(3) . . ?
C9 C13 N1 99.0(3) . . ?
C14 C13 H13 110(3) . . ?
C9 C13 H13 116(3) . . ?
N1 C13 H13 96(3) . . ?
C16 C14 C15 120.5(3) . . ?
C16 C14 C13 121.2(4) . . ?
C15 C14 C13 118.3(3) . . ?
O1 C15 O2 121.1(4) . . ?
O1 C15 C14 126.4(4) . . ?
O2 C15 C14 112.5(4) . . ?
N3 C16 C14 179.3(5) . . ?
O2 C17 H17C 109.5 . . ?
O2 C17 H17A 109.5 . . ?
H17C C17 H17A 109.5 . . ?
O2 C17 H17B 109.5 . . ?
H17C C17 H17B 109.5 . . ?
H17A C17 H17B 109.5 . . ?
N2 C18 H18A 109.5 . . ?
N2 C18 H18B 109.5 . . ?
H18A C18 H18B 109.5 . . ?
N2 C18 H18C 109.5 . . ?
H18A C18 H18C 109.5 . . ?
H18B C18 H18C 109.5 . . ?
N2 C19 H19A 109.5 . . ?
N2 C19 H19C 109.5 . . ?
H19A C19 H19C 109.5 . . ?
N2 C19 H19B 109.5 . . ?
H19A C19 H19B 109.5 . . ?
H19C C19 H19B 109.5 . . ?

loop_
_geom_bond_atom_site_label_1
_geom_bond_atom_site_label_2
_geom_bond_distance
_geom_bond_site_symmetry_2
_geom_bond_publ_flag
O1 C15 1.217(5) . ?
O2 C15 1.369(5) . ?
O2 C17 1.430(5) . ?
O3 H30 0.87(6) . ?
N1 C1 1.474(5) . ?
N1 C12 1.484(4) . ?
N1 C11 1.487(5) . ?
N1 C13 1.754(6) . ?
N2 C6 1.471(5) . ?
N2 C18 1.501(6) . ?
N2 C19 1.503(6) . ?
N2 H20 0.98(4) . ?
N3 C16 1.140(5) . ?
C1 C2 1.350(6) . ?
C1 C10 1.388(5) . ?
C2 C3 1.418(5) . ?
C2 H2 0.9300 . ?
C3 C4 1.367(5) . ?
C3 H3 0.9300 . ?
C4 C5 1.410(6) . ?
C4 H4 0.9300 . ?
C5 C10 1.402(5) . ?
C5 C6 1.422(5) . ?
C6 C7 1.360(6) . ?
C7 C8 1.417(5) . ?
C7 H7 0.9300 . ?
C8 C9 1.351(5) . ?
C8 H8 0.9300 . ?
C9 C10 1.394(6) . ?
C9 C13 1.495(6) . ?
C11 H11C 0.9600 . ?
C11 H11A 0.9600 . ?
C11 H11B 0.9600 . ?
C12 H12A 0.9600 . ?
C12 H12C 0.9600 . ?
C12 H12B 0.9600 . ?
C13 C14 1.442(5) . ?
C13 H13 0.88(4) . ?
C14 C16 1.406(5) . ?
C14 C15 1.411(5) . ?
C17 H17C 0.9600 . ?
C17 H17A 0.9600 . ?
C17 H17B 0.9600 . ?
C18 H18A 0.9600 . ?
C18 H18B 0.9600 . ?
C18 H18C 0.9600 . ?
C19 H19A 0.9600 . ?
C19 H19C 0.9600 . ?
C19 H19B 0.9600 . ?

loop_
_geom_hbond_atom_site_label_D
_geom_hbond_atom_site_label_H
_geom_hbond_atom_site_label_A
_geom_hbond_distance_DH
_geom_hbond_distance_HA
_geom_hbond_distance_DA
_geom_hbond_angle_DHA
_geom_hbond_site_symmetry_A
N2 H20 Cl1 0.98(4) 2.06(4) 2.981(4) 155(3) 6_654
O3 H30 Cl1 0.87(6) 2.40(6) 3.265(4) 178(7) .

loop_
_geom_torsion_atom_site_label_1
_geom_torsion_atom_site_label_2
_geom_torsion_atom_site_label_3
_geom_torsion_atom_site_label_4
_geom_torsion
_geom_torsion_site_symmetry_1
_geom_torsion_site_symmetry_2
_geom_torsion_site_symmetry_3
_geom_torsion_site_symmetry_4
_geom_torsion_publ_flag
C12 N1 C1 C2 -56.6(5) . . . . ?
C11 N1 C1 C2 66.9(5) . . . . ?
C13 N1 C1 C2 -176.0(4) . . . . ?
C12 N1 C1 C10 127.1(4) . . . . ?
C11 N1 C1 C10 -109.4(4) . . . . ?
C13 N1 C1 C10 7.7(4) . . . . ?
C10 C1 C2 C3 -0.1(6) . . . . ?
N1 C1 C2 C3 -176.0(4) . . . . ?
C1 C2 C3 C4 1.8(6) . . . . ?
C2 C3 C4 C5 -1.3(6) . . . . ?
C3 C4 C5 C10 -0.9(6) . . . . ?
C3 C4 C5 C6 175.8(4) . . . . ?
C10 C5 C6 C7 -1.5(6) . . . . ?
C4 C5 C6 C7 -178.2(4) . . . . ?
C10 C5 C6 N2 170.7(3) . . . . ?
C4 C5 C6 N2 -6.0(6) . . . . ?
C18 N2 C6 C7 89.7(5) . . . . ?
C19 N2 C6 C7 -36.8(5) . . . . ?
C18 N2 C6 C5 -82.7(4) . . . . ?
C19 N2 C6 C5 150.8(4) . . . . ?
C5 C6 C7 C8 0.1(6) . . . . ?
N2 C6 C7 C8 -172.0(4) . . . . ?
C6 C7 C8 C9 0.6(6) . . . . ?
C7 C8 C9 C10 0.2(6) . . . . ?
C7 C8 C9 C13 -179.7(4) . . . . ?
C2 C1 C10 C9 -179.3(4) . . . . ?
N1 C1 C10 C9 -2.7(4) . . . . ?
C2 C1 C10 C5 -2.2(6) . . . . ?
N1 C1 C10 C5 174.4(3) . . . . ?
C8 C9 C10 C1 175.3(4) . . . . ?
C13 C9 C10 C1 -4.8(5) . . . . ?
C8 C9 C10 C5 -1.7(6) . . . . ?
C13 C9 C10 C5 178.1(3) . . . . ?
C4 C5 C10 C1 2.6(5) . . . . ?
C6 C5 C10 C1 -174.5(3) . . . . ?
C4 C5 C10 C9 179.5(4) . . . . ?
C6 C5 C10 C9 2.3(5) . . . . ?
C8 C9 C13 C14 -46.6(6) . . . . ?
C10 C9 C13 C14 133.5(4) . . . . ?
C8 C9 C13 N1 -171.6(4) . . . . ?
C10 C9 C13 N1 8.6(4) . . . . ?
C1 N1 C13 C14 -136.0(3) . . . . ?
C12 N1 C13 C14 102.6(4) . . . . ?
C11 N1 C13 C14 -18.2(4) . . . . ?
C1 N1 C13 C9 -9.5(3) . . . . ?
C12 N1 C13 C9 -130.9(3) . . . . ?
C11 N1 C13 C9 108.3(3) . . . . ?
C9 C13 C14 C16 -24.2(6) . . . . ?
N1 C13 C14 C16 92.1(5) . . . . ?
C9 C13 C14 C15 156.5(4) . . . . ?
N1 C13 C14 C15 -87.2(5) . . . . ?
C17 O2 C15 O1 -0.1(6) . . . . ?
C17 O2 C15 C14 179.3(4) . . . . ?
C16 C14 C15 O1 -178.0(5) . . . . ?
C13 C14 C15 O1 1.3(7) . . . . ?
C16 C14 C15 O2 2.6(6) . . . . ?
C13 C14 C15 O2 -178.1(4) . . . . ?
